data_7246797
loop_
_publ_author_name
'Sethi, Tapaswini'
'Bhattacharya, Debarati'
'Das, Dinabandhu'

_publ_section_title
;
 Tuning of thermal expansion properties of a mixed-ligand MOF by ligand
 variation
;
_journal_issue 23
_journal_name_full CrystEngComm
_journal_page_first 3356
_journal_page_last 3360
_journal_paper_doi 10.1039/D3CE00334E
_journal_volume 25
_journal_year 2023
_chemical_formula_moiety 'C18 H12 Co N2 O4'
_chemical_formula_sum 'C18 H12 Co N2 O4'
_chemical_formula_weight 379.23
_space_group_crystal_system monoclinic
_space_group_IT_number 15
_space_group_name_Hall '-C 2yc'
_space_group_name_H-M_alt 'C 1 2/c 1'
_atom_sites_solution_hydrogens geom
_audit_creation_method SHELXL-2018/3
_audit_update_record
;
2023-04-04 deposited with the CCDC.	2023-05-16 downloaded from the CCDC.
;
_cell_angle_alpha 90
_cell_angle_beta 105.520(5)
_cell_angle_gamma 90
_cell_formula_units_Z 8
_cell_length_a 20.777(3)
_cell_length_b 10.2704(15)
_cell_length_c 16.306(2)
_cell_measurement_reflns_used 9154
_cell_measurement_temperature 100(2)
_cell_measurement_theta_max 28.37
_cell_measurement_theta_min 2.44
_cell_volume 3352.6(8)
_computing_cell_refinement 'Bruker SAINT'
_computing_data_collection 'Bruker APEX3'
_computing_data_reduction 'Bruker SAINT'
_computing_molecular_graphics 'Xseed-2017 (Barbour, 2017)'
_computing_structure_refinement 'SHELXL-2018/3 (Sheldrick, 2018)'
_computing_structure_solution 'SHELXT 2018/2 (Sheldrick, 2018)'
_diffrn_ambient_temperature 100(2)
_diffrn_measured_fraction_theta_full 0.995
_diffrn_measured_fraction_theta_max 0.991
_diffrn_measurement_device_type 'Bruker APEX-III Photon-II detector'
_diffrn_measurement_method 'phi and omega scan'
_diffrn_radiation_type MoK\a
_diffrn_radiation_wavelength 0.71073
_diffrn_reflns_av_R_equivalents 0.0325
_diffrn_reflns_av_unetI/netI 0.0167
_diffrn_reflns_Laue_measured_fraction_full 0.995
_diffrn_reflns_Laue_measured_fraction_max 0.991
_diffrn_reflns_limit_h_max 27
_diffrn_reflns_limit_h_min -27
_diffrn_reflns_limit_k_max 13
_diffrn_reflns_limit_k_min -13
_diffrn_reflns_limit_l_max 21
_diffrn_reflns_limit_l_min -21
_diffrn_reflns_number 42019
_diffrn_reflns_point_group_measured_fraction_full 0.995
_diffrn_reflns_point_group_measured_fraction_max 0.991
_diffrn_reflns_theta_full 25.000
_diffrn_reflns_theta_max 28.399
_diffrn_reflns_theta_min 2.229
_diffrn_source microfocus
_exptl_absorpt_coefficient_mu 1.048
_exptl_absorpt_correction_T_max 0.7457
_exptl_absorpt_correction_T_min 0.6655
_exptl_absorpt_correction_type multi-scan
_exptl_absorpt_process_details SADABS
_exptl_crystal_colour Pink
_exptl_crystal_density_diffrn 1.503
_exptl_crystal_density_meas ?
_exptl_crystal_description needle
_exptl_crystal_F_000 1544
_exptl_crystal_size_max 0.538
_exptl_crystal_size_mid 0.127
_exptl_crystal_size_min 0.042
_refine_diff_density_max 0.430
_refine_diff_density_min -0.303
_refine_diff_density_rms 0.054
_refine_ls_extinction_method none
_refine_ls_goodness_of_fit_ref 1.089
_refine_ls_hydrogen_treatment constr
_refine_ls_matrix_type full
_refine_ls_number_parameters 228
_refine_ls_number_reflns 4175
_refine_ls_number_restraints 0
_refine_ls_restrained_S_all 1.089
_refine_ls_R_factor_all 0.0300
_refine_ls_R_factor_gt 0.0251
_refine_ls_shift/su_max 0.001
_refine_ls_shift/su_mean 0.000
_refine_ls_structure_factor_coef Fsqd
_refine_ls_weighting_details 'w=1/[\s^2^(Fo^2^)+(0.0302P)^2^+4.1002P] where P=(Fo^2^+2Fc^2^)/3'
_refine_ls_weighting_scheme calc
_refine_ls_wR_factor_gt 0.0664
_refine_ls_wR_factor_ref 0.0704
_reflns_Friedel_coverage 0.000
_reflns_number_gt 3712
_reflns_number_total 4175
_reflns_threshold_expression 'I > 2\s(I)'
_cod_data_source_file d3ce00334e2.cif
_cod_data_source_block 100K
_cod_depositor_comments
;
The following automatic conversions were performed:

data item '_exptl_crystal_density_meas' value 'not measured' was
changed to '?' -- the value is perceived as not measured.

Automatic conversion script
Id: cif_fix_values 8170 2020-07-09 18:12:32Z antanas 

 Adding full bibliography for 7246797--7246804.cif.
;
_cod_original_cell_volume 3352.7(8)
_cod_original_sg_symbol_H-M 'C 2/c'
_cod_database_code 7246797
_shelx_shelxl_version_number 2018/3
_shelx_space_group_comment
;
The symmetry employed for this shelxl refinement is uniquely defined
by the following loop, which should always be used as a source of
symmetry information in preference to the above space-group names.
They are only intended as comments.
;
_shelx_estimated_absorpt_t_min 0.852
_shelx_estimated_absorpt_t_max 0.957

loop_
_space_group_symop_operation_xyz
'x, y, z'
'-x, y, -z+1/2'
'x+1/2, y+1/2, z'
'-x+1/2, y+1/2, -z+1/2'
'-x, -y, -z'
'x, -y, z-1/2'
'-x+1/2, -y+1/2, -z'
'x+1/2, -y+1/2, z-1/2'

loop_
_atom_site_label
_atom_site_type_symbol
_atom_site_fract_x
_atom_site_fract_y
_atom_site_fract_z
_atom_site_U_iso_or_equiv
_atom_site_adp_type
_atom_site_occupancy
_atom_site_site_symmetry_order
_atom_site_calc_flag
_atom_site_refinement_flags_posn
_atom_site_refinement_flags_adp
_atom_site_refinement_flags_occupancy
_atom_site_disorder_assembly
_atom_site_disorder_group
Co1 Co 0.57771(2) 0.75748(2) 0.69272(2) 0.00842(6) Uani 1 1 d . . . . .
O2 O 0.44720(4) -0.07946(9) 0.75518(6) 0.01274(18) Uani 1 1 d . . . . .
O1 O 0.55203(5) 0.59319(9) 0.74212(6) 0.01396(19) Uani 1 1 d . . . . .
O3 O 0.62391(5) 0.64947(9) 0.60692(6) 0.01384(19) Uani 1 1 d . . . . .
O4 O 0.63594(5) 0.86147(9) 0.62216(6) 0.01446(19) Uani 1 1 d . . . . .
N1 N 0.48985(6) 0.75962(10) 0.58868(7) 0.0123(2) Uani 1 1 d . . . . .
N2 N 0.17132(6) 0.74743(10) 0.28934(7) 0.0127(2) Uani 1 1 d . . . . .
C6 C 0.500000 -0.02415(17) 0.750000 0.0104(3) Uani 1 2 d S T P . .
C7 C 0.64997(7) 0.75481(12) 0.59295(8) 0.0127(3) Uani 1 1 d . . . . .
C1 C 0.500000 0.53815(17) 0.750000 0.0114(3) Uani 1 2 d S T P . .
C11 C 0.36812(7) 0.75311(12) 0.46162(9) 0.0130(3) Uani 1 1 d . . . . .
C16 C 0.30086(7) 0.74974(12) 0.39994(9) 0.0139(3) Uani 1 1 d . . . . .
C12 C 0.40374(7) 0.63936(13) 0.48970(8) 0.0146(3) Uani 1 1 d . . . . .
H12 H 0.387291 0.557527 0.465938 0.018 Uiso 1 1 calc R U . . .
C14 C 0.45721(7) 0.86913(13) 0.55804(8) 0.0142(3) Uani 1 1 d . . . . .
H14 H 0.476380 0.950050 0.580140 0.017 Uiso 1 1 calc R U . . .
C5 C 0.500000 0.12168(17) 0.750000 0.0119(3) Uani 1 2 d S T P . .
C2 C 0.500000 0.39203(17) 0.750000 0.0121(3) Uani 1 2 d S T P . .
C19 C 0.27563(7) 0.85692(13) 0.34920(9) 0.0163(3) Uani 1 1 d . . . . .
H19 H 0.302167 0.932741 0.351039 0.020 Uiso 1 1 calc R U . . .
C8 C 0.70110(7) 0.75284(12) 0.54369(9) 0.0140(3) Uani 1 1 d . . . . .
C13 C 0.46362(6) 0.64713(13) 0.55287(8) 0.0140(3) Uani 1 1 d . . . . .
H13 H 0.487243 0.568759 0.571710 0.017 Uiso 1 1 calc R U . . .
C15 C 0.39677(7) 0.87051(13) 0.49564(8) 0.0151(3) Uani 1 1 d . . . . .
H15 H 0.375201 0.950698 0.476356 0.018 Uiso 1 1 calc R U . . .
C20 C 0.21123(7) 0.85164(13) 0.29591(9) 0.0164(3) Uani 1 1 d . . . . .
H20 H 0.194518 0.925949 0.262240 0.020 Uiso 1 1 calc R U . . .
C9 C 0.69164(7) 0.67779(14) 0.47059(9) 0.0188(3) Uani 1 1 d . . . . .
H9 H 0.651840 0.628506 0.450468 0.023 Uiso 1 1 calc R U . . .
C4 C 0.44837(7) 0.18940(13) 0.77039(9) 0.0165(3) Uani 1 1 d . . . . .
H4 H 0.413076 0.143115 0.784176 0.020 Uiso 1 1 calc R U . . .
C3 C 0.44841(7) 0.32429(13) 0.77060(9) 0.0170(3) Uani 1 1 d . . . . .
H3 H 0.413266 0.370526 0.784776 0.020 Uiso 1 1 calc R U . . .
C17 C 0.25976(7) 0.64106(14) 0.39276(9) 0.0204(3) Uani 1 1 d . . . . .
H17 H 0.275110 0.565363 0.425676 0.025 Uiso 1 1 calc R U . . .
C18 C 0.19608(7) 0.64395(14) 0.33711(9) 0.0186(3) Uani 1 1 d . . . . .
H18 H 0.168815 0.568660 0.332815 0.022 Uiso 1 1 calc R U . . .
C10 C 0.74056(7) 0.67510(14) 0.42710(9) 0.0191(3) Uani 1 1 d . . . . .
H10 H 0.734206 0.623779 0.377094 0.023 Uiso 1 1 calc R U . . .

loop_
_atom_site_aniso_label
_atom_site_aniso_U_11
_atom_site_aniso_U_22
_atom_site_aniso_U_33
_atom_site_aniso_U_23
_atom_site_aniso_U_13
_atom_site_aniso_U_12
Co1 0.00728(9) 0.00690(9) 0.01073(10) -0.00005(6) 0.00183(7) -0.00031(6)
O2 0.0109(4) 0.0093(4) 0.0174(4) 0.0017(3) 0.0028(3) -0.0011(3)
O1 0.0140(4) 0.0087(4) 0.0195(5) 0.0016(3) 0.0048(4) -0.0012(3)
O3 0.0141(4) 0.0121(4) 0.0166(4) -0.0005(4) 0.0065(4) -0.0016(4)
O4 0.0155(5) 0.0120(4) 0.0179(5) 0.0001(4) 0.0078(4) 0.0002(4)
N1 0.0106(5) 0.0123(5) 0.0128(5) -0.0005(4) 0.0011(4) 0.0002(4)
N2 0.0112(5) 0.0114(5) 0.0141(5) -0.0014(4) 0.0005(4) 0.0002(4)
C6 0.0113(8) 0.0089(8) 0.0095(7) 0.000 0.0004(6) 0.000
C7 0.0108(6) 0.0148(6) 0.0125(6) 0.0005(4) 0.0031(5) 0.0008(5)
C1 0.0135(8) 0.0094(8) 0.0103(8) 0.000 0.0015(6) 0.000
C11 0.0110(6) 0.0135(6) 0.0127(6) 0.0001(4) 0.0002(5) -0.0010(5)
C16 0.0115(6) 0.0131(6) 0.0147(6) -0.0007(5) -0.0009(5) -0.0006(5)
C12 0.0134(6) 0.0117(6) 0.0165(6) -0.0017(5) 0.0002(5) -0.0009(5)
C14 0.0140(6) 0.0115(6) 0.0150(6) -0.0006(5) 0.0003(5) -0.0019(5)
C5 0.0118(8) 0.0092(8) 0.0149(8) 0.000 0.0041(7) 0.000
C2 0.0131(8) 0.0083(8) 0.0151(8) 0.000 0.0043(7) 0.000
C19 0.0142(6) 0.0123(6) 0.0192(6) 0.0013(5) -0.0009(5) -0.0025(5)
C8 0.0144(6) 0.0134(6) 0.0154(6) 0.0016(4) 0.0064(5) 0.0005(5)
C13 0.0130(6) 0.0115(6) 0.0156(6) -0.0013(5) 0.0005(5) 0.0011(5)
C15 0.0145(6) 0.0117(6) 0.0164(6) 0.0011(5) -0.0005(5) 0.0000(5)
C20 0.0155(6) 0.0117(6) 0.0186(6) 0.0020(5) -0.0016(5) -0.0010(5)
C9 0.0161(6) 0.0205(7) 0.0213(7) -0.0057(5) 0.0077(5) -0.0058(5)
C4 0.0147(6) 0.0097(6) 0.0286(7) 0.0010(5) 0.0119(5) -0.0009(5)
C3 0.0155(6) 0.0106(6) 0.0291(7) -0.0005(5) 0.0130(6) 0.0016(5)
C17 0.0166(7) 0.0143(6) 0.0244(7) 0.0069(5) -0.0051(5) -0.0023(5)
C18 0.0143(6) 0.0147(6) 0.0230(7) 0.0046(5) -0.0017(5) -0.0038(5)
C10 0.0204(7) 0.0199(7) 0.0195(7) -0.0067(5) 0.0093(5) -0.0050(6)

loop_
_atom_type_symbol
_atom_type_description
_atom_type_scat_dispersion_real
_atom_type_scat_dispersion_imag
_atom_type_scat_source
C C 0.0033 0.0016 'International Tables Vol C Tables 4.2.6.8 and 6.1.1.4'
H H 0.0000 0.0000 'International Tables Vol C Tables 4.2.6.8 and 6.1.1.4'
N N 0.0061 0.0033 'International Tables Vol C Tables 4.2.6.8 and 6.1.1.4'
O O 0.0106 0.0060 'International Tables Vol C Tables 4.2.6.8 and 6.1.1.4'
Co Co 0.3494 0.9721 'International Tables Vol C Tables 4.2.6.8 and 6.1.1.4'

loop_
_geom_angle_atom_site_label_1
_geom_angle_atom_site_label_2
_geom_angle_atom_site_label_3
_geom_angle
_geom_angle_site_symmetry_1
_geom_angle_site_symmetry_3
_geom_angle_publ_flag
O1 Co1 O2 113.96(4) . 2_666 ?
O1 Co1 N1 93.74(4) . . ?
O2 Co1 N1 93.75(4) 2_666 . ?
O1 Co1 N2 88.38(4) . 8_566 ?
O2 Co1 N2 89.69(4) 2_666 8_566 ?
N1 Co1 N2 174.84(4) . 8_566 ?
O1 Co1 O4 151.35(4) . . ?
O2 Co1 O4 93.29(4) 2_666 . ?
N1 Co1 O4 93.06(4) . . ?
N2 Co1 O4 82.88(4) 8_566 . ?
O1 Co1 O3 92.27(4) . . ?
O2 Co1 O3 153.72(4) 2_666 . ?
N1 Co1 O3 85.73(4) . . ?
N2 Co1 O3 89.48(4) 8_566 . ?
O4 Co1 O3 60.56(4) . . ?
O1 Co1 C7 121.69(4) . . ?
O2 Co1 C7 123.64(4) 2_666 . ?
N1 Co1 C7 91.02(5) . . ?
N2 Co1 C7 83.87(5) 8_566 . ?
O4 Co1 C7 30.36(4) . . ?
O3 Co1 C7 30.29(4) . . ?
C6 O2 Co1 137.16(9) . 2_646 ?
C1 O1 Co1 138.52(9) . . ?
C7 O3 Co1 87.92(8) . . ?
C7 O4 Co1 89.47(8) . . ?
C14 N1 C13 117.02(12) . . ?
C14 N1 Co1 123.05(9) . . ?
C13 N1 Co1 119.89(9) . . ?
C18 N2 C20 117.05(12) . . ?
C18 N2 Co1 122.67(9) . 8_465 ?
C20 N2 Co1 119.73(9) . 8_465 ?
O2 C6 O2 126.32(17) . 2_656 ?
O2 C6 C5 116.84(8) . . ?
O2 C6 C5 116.84(8) 2_656 . ?
O3 C7 O4 121.69(12) . . ?
O3 C7 C8 119.23(11) . . ?
O4 C7 C8 119.02(11) . . ?
O3 C7 Co1 61.80(7) . . ?
O4 C7 Co1 60.17(7) . . ?
C8 C7 Co1 172.23(10) . . ?
O1 C1 O1 126.53(17) . 2_656 ?
O1 C1 C2 116.74(8) . . ?
O1 C1 C2 116.74(8) 2_656 . ?
C15 C11 C12 117.53(12) . . ?
C15 C11 C16 120.90(11) . . ?
C12 C11 C16 121.53(11) . . ?
C17 C16 C19 117.34(12) . . ?
C17 C16 C11 121.33(12) . . ?
C19 C16 C11 121.30(12) . . ?
C13 C12 C11 119.16(12) . . ?
N1 C14 C15 123.39(12) . . ?
C4 C5 C4 120.02(17) 2_656 . ?
C4 C5 C6 119.99(9) 2_656 . ?
C4 C5 C6 119.99(9) . . ?
C3 C2 C3 120.04(17) . 2_656 ?
C3 C2 C1 119.98(8) . . ?
C3 C2 C1 119.98(8) 2_656 . ?
C20 C19 C16 119.19(12) . . ?
C9 C8 C10 119.97(13) . 7_666 ?
C9 C8 C7 120.77(12) . . ?
C10 C8 C7 119.25(12) 7_666 . ?
N1 C13 C12 123.42(12) . . ?
C14 C15 C11 119.30(12) . . ?
N2 C20 C19 123.60(12) . . ?
C10 C9 C8 119.69(13) . . ?
C3 C4 C5 120.03(13) . . ?
C4 C3 C2 119.94(13) . . ?
C18 C17 C16 119.56(13) . . ?
N2 C18 C17 123.24(13) . . ?
C9 C10 C8 120.34(13) . 7_666 ?

loop_
_geom_bond_atom_site_label_1
_geom_bond_atom_site_label_2
_geom_bond_distance
_geom_bond_site_symmetry_2
_geom_bond_publ_flag
Co1 O1 2.0025(10) . ?
Co1 O2 2.0073(9) 2_666 ?
Co1 N1 2.1339(12) . ?
Co1 N2 2.1511(12) 8_566 ?
Co1 O4 2.1619(10) . ?
Co1 O3 2.1974(9) . ?
Co1 C7 2.4918(14) . ?
O2 C6 1.2582(12) . ?
O1 C1 1.2566(12) . ?
O3 C7 1.2576(16) . ?
O4 C7 1.2594(16) . ?
N1 C14 1.3391(17) . ?
N1 C13 1.3425(16) . ?
N2 C18 1.3366(17) . ?
N2 C20 1.3406(17) . ?
C6 C5 1.498(2) . ?
C7 C8 1.4936(19) . ?
C1 C2 1.501(2) . ?
C11 C15 1.3925(18) . ?
C11 C12 1.3932(18) . ?
C11 C16 1.4877(19) . ?
C16 C17 1.3912(18) . ?
C16 C19 1.3926(18) . ?
C12 C13 1.3890(18) . ?
C14 C15 1.3888(18) . ?
C5 C4 1.3913(16) 2_656 ?
C5 C4 1.3913(16) . ?
C2 C3 1.3923(16) . ?
C2 C3 1.3923(16) 2_656 ?
C19 C20 1.3878(18) . ?
C8 C9 1.3886(19) . ?
C8 C10 1.3910(19) 7_666 ?
C9 C10 1.3865(19) . ?
C4 C3 1.3854(19) . ?
C17 C18 1.3902(18) . ?
